data_4508925
loop_
_publ_author_name
'Li, Hexian'
'Yang, Hailong'
'Wang, Ying'
'Yuan, Wei'
'Wang, Lin'
'Wang, Guochang'

_publ_section_title
;
 Searching for Unknown Polymorphs by &#x201C;Quenched Nucleation&#x201D;:
 Studies on the Polymorphism ofN-(1-Naphthyl) Succinimide
;
_journal_issue 9
_journal_name_full 'Crystal Growth &amp; Design'
_journal_page_first 3817
_journal_paper_doi 10.1021/cg800305j
_journal_volume 9
_journal_year 2009
_chemical_formula_sum 'C14 H11 N O2'
_chemical_formula_weight 225.24
_chemical_name_systematic
; 
 ? 
;
_space_group_IT_number 19
_symmetry_cell_setting orthorhombic
_symmetry_space_group_name_Hall 'P 2ac 2ab'
_symmetry_space_group_name_H-M 'P 21 21 21'
_atom_sites_solution_hydrogens geom
_atom_sites_solution_primary direct
_atom_sites_solution_secondary difmap
_audit_creation_method SHELXL-97
_cell_angle_alpha 90.00
_cell_angle_beta 90.00
_cell_angle_gamma 90.00
_cell_formula_units_Z 4
_cell_length_a 8.735(4)
_cell_length_b 9.807(4)
_cell_length_c 13.729(5)
_cell_measurement_reflns_used 781
_cell_measurement_temperature 293(2)
_cell_measurement_theta_max 23.22
_cell_measurement_theta_min 3.12
_cell_volume 1176.1(8)
_computing_cell_refinement 'Bruker SMART'
_computing_data_collection 'Bruker SMART'
_computing_data_reduction 'Bruker SAINT'
_computing_molecular_graphics 'Bruker SHELXTL'
_computing_publication_material 'Bruker SHELXTL'
_computing_structure_refinement 'SHELXL-97 (Sheldrick, 1997)'
_computing_structure_solution 'SHELXS-97 (Sheldrick, 1990)'
_diffrn_ambient_temperature 293(2)
_diffrn_measured_fraction_theta_full 0.993
_diffrn_measured_fraction_theta_max 0.993
_diffrn_measurement_device_type 'CCD area detector'
_diffrn_measurement_method 'phi and omega scans'
_diffrn_radiation_monochromator graphite
_diffrn_radiation_source 'fine-focus sealed tube'
_diffrn_radiation_type MoK\a
_diffrn_radiation_wavelength 0.71073
_diffrn_reflns_av_R_equivalents 0.0346
_diffrn_reflns_av_sigmaI/netI 0.0426
_diffrn_reflns_limit_h_max 10
_diffrn_reflns_limit_h_min -10
_diffrn_reflns_limit_k_max 7
_diffrn_reflns_limit_k_min -12
_diffrn_reflns_limit_l_max 17
_diffrn_reflns_limit_l_min -15
_diffrn_reflns_number 6652
_diffrn_reflns_theta_full 26.32
_diffrn_reflns_theta_max 26.32
_diffrn_reflns_theta_min 2.55
_exptl_absorpt_coefficient_mu 0.086
_exptl_absorpt_correction_T_max 1.000000
_exptl_absorpt_correction_T_min 0.718688
_exptl_absorpt_correction_type multi-scan
_exptl_absorpt_process_details SADABS
_exptl_crystal_density_diffrn 1.272
_exptl_crystal_density_meas ?
_exptl_crystal_density_method 'not measured'
_exptl_crystal_F_000 472
_exptl_crystal_size_max 0.28
_exptl_crystal_size_mid 0.26
_exptl_crystal_size_min 0.22
_refine_diff_density_max 0.129
_refine_diff_density_min -0.100
_refine_diff_density_rms 0.026
_refine_ls_abs_structure_details 'Flack H D (1983), Acta Cryst. A39, 876-881'
_refine_ls_abs_structure_Flack 0.7(18)
_refine_ls_extinction_method none
_refine_ls_goodness_of_fit_ref 1.008
_refine_ls_hydrogen_treatment mixed
_refine_ls_matrix_type full
_refine_ls_number_parameters 154
_refine_ls_number_reflns 2369
_refine_ls_number_restraints 0
_refine_ls_restrained_S_all 1.008
_refine_ls_R_factor_all 0.0673
_refine_ls_R_factor_gt 0.0390
_refine_ls_shift/su_max 0.000
_refine_ls_shift/su_mean 0.000
_refine_ls_structure_factor_coef Fsqd
_refine_ls_weighting_details 'calc w=1/[\s^2^(Fo^2^)+(0.0415P)^2^+0.0662P] where P=(Fo^2^+2Fc^2^)/3'
_refine_ls_weighting_scheme calc
_refine_ls_wR_factor_gt 0.0851
_refine_ls_wR_factor_ref 0.0957
_reflns_number_gt 1671
_reflns_number_total 2369
_reflns_threshold_expression >2sigma(I)
_cod_data_source_file cg800305jsup2.cif
_cod_data_source_block 040312a
_cod_depositor_comments
;
The following automatic conversions were performed:

'_exptl_absorpt_correction_type' value 'MULTI-SCAN' changed to
'multi-scan' according to
/home/saulius/struct/CIF-dictionaries/cif_core.dic dictionary named
'cif_core.dic' version 2.4.2 from 2011-04-26.

Automatic conversion script
Id: cif_fix_values 1891 2012-01-12 08:04:46Z andrius 

The following automatic conversions were performed:

'_exptl_crystal_density_meas' value 'NONE' was changed to '?' - the
value is perceived as not measured.

Automatic conversion script
Id: cif_fix_values 3008 2015-01-20 13:52:24Z robertas 

The following automatic conversions were performed:

'_symmetry_cell_setting' tag value 'Orthorhombic,' was replaced with
'orthorhombic' value as specified in the replacement file
'/home/robertas/cod-tools/perl-scripts/inputs/replacement_values.lst'.

Automatic conversion script
Id: cif_fix_values 3143 2015-03-26 13:38:13Z robertas 
;
_cod_original_sg_symbol_H-M P2(1)2(1)2(1)
_cod_database_code 4508925

loop_
_symmetry_equiv_pos_as_xyz
'x, y, z'
'-x+1/2, -y, z+1/2'
'x+1/2, -y+1/2, -z'
'-x, y+1/2, -z+1/2'

loop_
_atom_site_label
_atom_site_type_symbol
_atom_site_fract_x
_atom_site_fract_y
_atom_site_fract_z
_atom_site_U_iso_or_equiv
_atom_site_adp_type
_atom_site_occupancy
_atom_site_symmetry_multiplicity
_atom_site_calc_flag
_atom_site_refinement_flags
O1 O 0.5971(2) 0.50649(16) 0.68076(10) 0.0774(5) Uani 1 1 d .
O2 O 0.3258(2) 0.21089(16) 0.49574(14) 0.0915(6) Uani 1 1 d .
N1 N 0.44897(18) 0.38176(15) 0.57653(10) 0.0478(4) Uani 1 1 d .
C1 C 0.3646(2) 0.49396(19) 0.53518(13) 0.0467(5) Uani 1 1 d .
C2 C 0.2528(3) 0.5536(2) 0.58674(16) 0.0642(6) Uani 1 1 d .
H2 H 0.2338 0.5243 0.6500 0.077 Uiso 1 1 calc R
C3 C 0.1648(3) 0.6580(2) 0.54795(19) 0.0804(8) Uani 1 1 d .
H3 H 0.0880 0.6979 0.5852 0.096 Uiso 1 1 calc R
C4 C 0.1906(3) 0.7017(2) 0.45605(18) 0.0690(6) Uani 1 1 d .
H4 H 0.1297 0.7703 0.4298 0.083 Uiso 1 1 calc R
C5 C 0.3095(2) 0.64407(19) 0.39935(14) 0.0473(5) Uani 1 1 d .
C6 C 0.3425(3) 0.6916(2) 0.30538(16) 0.0617(6) Uani 1 1 d .
H6 H 0.2825 0.7599 0.2779 0.074 Uiso 1 1 calc R
C7 C 0.4599(3) 0.6393(2) 0.25484(16) 0.0708(7) Uani 1 1 d .
H7 H 0.4808 0.6722 0.1927 0.085 Uiso 1 1 calc R
C8 C 0.5515(3) 0.5361(2) 0.29414(16) 0.0679(6) Uani 1 1 d .
H8 H 0.6331 0.5020 0.2582 0.081 Uiso 1 1 calc R
C9 C 0.5224(2) 0.4854(2) 0.38411(14) 0.0563(5) Uani 1 1 d .
H9 H 0.5831 0.4157 0.4090 0.068 Uiso 1 1 calc R
C10 C 0.3999(2) 0.53813(18) 0.44036(13) 0.0425(4) Uani 1 1 d .
C11 C 0.5565(2) 0.3972(2) 0.65014(14) 0.0538(5) Uani 1 1 d .
C12 C 0.6030(3) 0.2581(2) 0.68288(15) 0.0648(6) Uani 1 1 d .
H12A H 0.5735 0.2431 0.7501 0.078 Uiso 1 1 calc R
H12B H 0.7130 0.2466 0.6773 0.078 Uiso 1 1 calc R
C13 C 0.5200(3) 0.1600(2) 0.61622(16) 0.0657(6) Uani 1 1 d .
H13A H 0.5922 0.1097 0.5764 0.079 Uiso 1 1 calc R
H13B H 0.4596 0.0957 0.6537 0.079 Uiso 1 1 calc R
C14 C 0.4193(3) 0.2465(2) 0.55430(15) 0.0579(5) Uani 1 1 d .

loop_
_atom_site_aniso_label
_atom_site_aniso_U_11
_atom_site_aniso_U_22
_atom_site_aniso_U_33
_atom_site_aniso_U_23
_atom_site_aniso_U_13
_atom_site_aniso_U_12
O1 0.0903(12) 0.0679(12) 0.0740(10) -0.0099(9) -0.0258(9) -0.0059(9)
O2 0.1067(13) 0.0543(11) 0.1135(13) 0.0033(10) -0.0472(12) -0.0158(10)
N1 0.0539(9) 0.0399(9) 0.0496(9) 0.0070(8) -0.0041(7) -0.0016(8)
C1 0.0460(11) 0.0416(11) 0.0526(11) -0.0013(9) 0.0018(9) -0.0010(9)
C2 0.0671(14) 0.0587(14) 0.0667(14) 0.0038(11) 0.0195(12) 0.0089(11)
C3 0.0752(16) 0.0706(17) 0.0954(19) 0.0038(15) 0.0305(15) 0.0309(13)
C4 0.0613(14) 0.0510(13) 0.0946(17) 0.0077(13) -0.0016(13) 0.0157(11)
C5 0.0485(11) 0.0375(11) 0.0559(11) 0.0016(9) -0.0071(9) -0.0063(8)
C6 0.0700(15) 0.0509(13) 0.0641(13) 0.0072(12) -0.0162(12) -0.0109(12)
C7 0.0938(19) 0.0643(16) 0.0544(12) 0.0053(12) -0.0028(14) -0.0200(15)
C8 0.0773(15) 0.0617(14) 0.0647(13) -0.0029(12) 0.0248(12) -0.0031(13)
C9 0.0565(12) 0.0489(12) 0.0635(13) -0.0022(11) 0.0072(10) 0.0025(10)
C10 0.0419(10) 0.0354(9) 0.0503(10) -0.0042(9) -0.0044(8) -0.0032(8)
C11 0.0569(12) 0.0587(14) 0.0459(10) 0.0050(11) 0.0006(10) -0.0020(11)
C12 0.0618(14) 0.0712(15) 0.0615(12) 0.0174(12) -0.0049(11) 0.0056(11)
C13 0.0697(15) 0.0501(13) 0.0772(14) 0.0152(11) 0.0015(12) 0.0031(11)
C14 0.0607(13) 0.0456(12) 0.0673(12) 0.0063(11) -0.0033(12) -0.0049(10)

loop_
_atom_type_symbol
_atom_type_description
_atom_type_scat_dispersion_real
_atom_type_scat_dispersion_imag
_atom_type_scat_source
C C 0.0033 0.0016 'International Tables Vol C Tables 4.2.6.8 and 6.1.1.4'
H H 0.0000 0.0000 'International Tables Vol C Tables 4.2.6.8 and 6.1.1.4'
N N 0.0061 0.0033 'International Tables Vol C Tables 4.2.6.8 and 6.1.1.4'
O O 0.0106 0.0060 'International Tables Vol C Tables 4.2.6.8 and 6.1.1.4'

loop_
_geom_angle_atom_site_label_1
_geom_angle_atom_site_label_2
_geom_angle_atom_site_label_3
_geom_angle
C14 N1 C11 113.04(16)
C14 N1 C1 123.30(16)
C11 N1 C1 123.33(16)
C2 C1 C10 120.93(18)
C2 C1 N1 119.86(17)
C10 C1 N1 119.21(16)
C1 C2 C3 121.6(2)
C1 C2 H2 119.2
C3 C2 H2 119.2
C4 C3 C2 120.0(2)
C4 C3 H3 120.0
C2 C3 H3 120.0
C3 C4 C5 120.6(2)
C3 C4 H4 119.7
C5 C4 H4 119.7
C6 C5 C4 121.6(2)
C6 C5 C10 119.6(2)
C4 C5 C10 118.77(18)
C7 C6 C5 120.4(2)
C7 C6 H6 119.8
C5 C6 H6 119.8
C6 C7 C8 121.0(2)
C6 C7 H7 119.5
C8 C7 H7 119.5
C9 C8 C7 120.7(2)
C9 C8 H8 119.7
C7 C8 H8 119.7
C8 C9 C10 120.2(2)
C8 C9 H9 119.9
C10 C9 H9 119.9
C1 C10 C9 123.86(17)
C1 C10 C5 118.07(18)
C9 C10 C5 118.06(18)
O1 C11 N1 123.41(19)
O1 C11 C12 128.89(19)
N1 C11 C12 107.67(19)
C11 C12 C13 105.57(17)
C11 C12 H12A 110.6
C13 C12 H12A 110.6
C11 C12 H12B 110.6
C13 C12 H12B 110.6
H12A C12 H12B 108.8
C14 C13 C12 105.46(18)
C14 C13 H13A 110.6
C12 C13 H13A 110.6
C14 C13 H13B 110.6
C12 C13 H13B 110.6
H13A C13 H13B 108.8
O2 C14 N1 123.64(19)
O2 C14 C13 128.3(2)
N1 C14 C13 108.02(18)

loop_
_geom_bond_atom_site_label_1
_geom_bond_atom_site_label_2
_geom_bond_distance
O1 C11 1.204(2)
O2 C14 1.198(2)
N1 C14 1.386(3)
N1 C11 1.388(3)
N1 C1 1.441(2)
C1 C2 1.341(3)
C1 C10 1.406(3)
C2 C3 1.386(3)
C2 H2 0.9300
C3 C4 1.352(3)
C3 H3 0.9300
C4 C5 1.416(3)
C4 H4 0.9300
C5 C6 1.402(3)
C5 C10 1.421(3)
C6 C7 1.340(3)
C6 H6 0.9300
C7 C8 1.398(3)
C7 H7 0.9300
C8 C9 1.356(3)
C8 H8 0.9300
C9 C10 1.418(3)
C9 H9 0.9300
C11 C12 1.493(3)
C12 C13 1.513(3)
C12 H12A 0.9700
C12 H12B 0.9700
C13 C14 1.488(3)
C13 H13A 0.9700
C13 H13B 0.9700

loop_
_geom_torsion_atom_site_label_1
_geom_torsion_atom_site_label_2
_geom_torsion_atom_site_label_3
_geom_torsion_atom_site_label_4
_geom_torsion
C14 N1 C1 C2 99.9(2)
C11 N1 C1 C2 -72.9(2)
C14 N1 C1 C10 -79.3(2)
C11 N1 C1 C10 107.9(2)
C10 C1 C2 C3 1.9(3)
N1 C1 C2 C3 -177.2(2)
C1 C2 C3 C4 0.1(4)
C2 C3 C4 C5 -1.5(4)
C3 C4 C5 C6 -177.3(2)
C3 C4 C5 C10 0.9(3)
C4 C5 C6 C7 177.1(2)
C10 C5 C6 C7 -1.1(3)
C5 C6 C7 C8 0.3(3)
C6 C7 C8 C9 0.8(3)
C7 C8 C9 C10 -1.1(3)
C2 C1 C10 C9 176.02(19)
N1 C1 C10 C9 -4.8(3)
C2 C1 C10 C5 -2.5(3)
N1 C1 C10 C5 176.67(16)
C8 C9 C10 C1 -178.18(19)
C8 C9 C10 C5 0.3(3)
C6 C5 C10 C1 179.32(17)
C4 C5 C10 C1 1.1(3)
C6 C5 C10 C9 0.7(3)
C4 C5 C10 C9 -177.48(18)
C14 N1 C11 O1 -179.3(2)
C1 N1 C11 O1 -5.8(3)
C14 N1 C11 C12 -1.1(2)
C1 N1 C11 C12 172.36(17)
O1 C11 C12 C13 -178.2(2)
N1 C11 C12 C13 3.8(2)
C11 C12 C13 C14 -4.9(2)
C11 N1 C14 O2 176.9(2)
C1 N1 C14 O2 3.4(3)
C11 N1 C14 C13 -2.1(2)
C1 N1 C14 C13 -175.58(17)
C12 C13 C14 O2 -174.6(2)
C12 C13 C14 N1 4.3(2)
